data_7211049
loop_
_publ_author_name
'Prajapati, Rajneesh Kumar'
'Kumar, Jitendra'
'Verma, Sandeep'

_publ_section_title
;
 Counteranion-directed structural consequences in silver--adenine N-oxide
 complexes
;
_journal_issue 45
_journal_name_full CrystEngComm
_journal_page_first 9316
_journal_paper_doi 10.1039/c3ce41164h
_journal_volume 15
_journal_year 2013
_chemical_formula_moiety 'C16 H22 Ag B F4 N10 O4'
_chemical_formula_sum 'C16 H22 Ag B F4 N10 O4'
_chemical_formula_weight 613.12
_chemical_name_common N9-propyladenine-N1-oxide_AgBF4
_chemical_name_systematic
;
 ?
;
_space_group_IT_number 14
_symmetry_cell_setting monoclinic
_symmetry_space_group_name_Hall '-P 2ybc'
_symmetry_space_group_name_H-M 'P 1 21/c 1'
_atom_sites_solution_hydrogens geom
_atom_sites_solution_primary direct
_atom_sites_solution_secondary difmap
_audit_creation_method SHELXL-97
_cell_angle_alpha 90.000
_cell_angle_beta 95.504(5)
_cell_angle_gamma 90.000
_cell_formula_units_Z 4
_cell_length_a 6.720(5)
_cell_length_b 11.611(5)
_cell_length_c 30.232(5)
_cell_measurement_reflns_used 999
_cell_measurement_temperature 100(2)
_cell_measurement_theta_max 26.00
_cell_measurement_theta_min 1.35
_cell_volume 2348(2)
_computing_cell_refinement 'SAINT 6.45 ( Bruker, 2003)'
_computing_data_collection 'SMART 5.628 (Bruker, 2003)'
_computing_data_reduction 'SAINT 6.45 ( Bruker, 2003)'
_computing_molecular_graphics 'diamond 3.1d'
_computing_structure_refinement 'SHELXL-97 (Sheldrick, 1997)'
_computing_structure_solution SIR-97
_diffrn_ambient_temperature 100(2)
_diffrn_measured_fraction_theta_full 0.993
_diffrn_measured_fraction_theta_max 0.993
_diffrn_measurement_device_type 'CCD area Detector'
_diffrn_measurement_method 'Phi-Omega scans'
_diffrn_radiation_monochromator graphite
_diffrn_radiation_source 'fine-focus sealed tube'
_diffrn_radiation_type MoK\a
_diffrn_radiation_wavelength 0.71069
_diffrn_reflns_av_R_equivalents 0.0438
_diffrn_reflns_av_sigmaI/netI 0.0516
_diffrn_reflns_limit_h_max 8
_diffrn_reflns_limit_h_min -8
_diffrn_reflns_limit_k_max 14
_diffrn_reflns_limit_k_min -11
_diffrn_reflns_limit_l_max 37
_diffrn_reflns_limit_l_min -37
_diffrn_reflns_number 12938
_diffrn_reflns_theta_full 26.00
_diffrn_reflns_theta_max 26.00
_diffrn_reflns_theta_min 1.35
_exptl_absorpt_coefficient_mu 0.936
_exptl_absorpt_correction_T_max 0.8646
_exptl_absorpt_correction_T_min 0.8065
_exptl_absorpt_correction_type psi-scan
_exptl_absorpt_process_details '(North et al., 1968)'
_exptl_crystal_colour Colorless
_exptl_crystal_density_diffrn 1.734
_exptl_crystal_density_method 'not measured'
_exptl_crystal_description Block
_exptl_crystal_F_000 1232
_exptl_crystal_size_max 0.24
_exptl_crystal_size_mid 0.20
_exptl_crystal_size_min 0.16
_refine_diff_density_max 1.842
_refine_diff_density_min -1.229
_refine_diff_density_rms 0.251
_refine_ls_extinction_method none
_refine_ls_goodness_of_fit_ref 1.046
_refine_ls_hydrogen_treatment constr
_refine_ls_matrix_type full
_refine_ls_number_parameters 325
_refine_ls_number_reflns 4587
_refine_ls_number_restraints 0
_refine_ls_restrained_S_all 1.046
_refine_ls_R_factor_all 0.0816
_refine_ls_R_factor_gt 0.0575
_refine_ls_shift/su_max 0.000
_refine_ls_shift/su_mean 0.000
_refine_ls_structure_factor_coef Fsqd
_refine_ls_weighting_details 'calc w=1/[\s^2^(Fo^2^)+(0.1111P)^2^+11.7131P] where P=(Fo^2^+2Fc^2^)/3'
_refine_ls_weighting_scheme calc
_refine_ls_wR_factor_gt 0.1554
_refine_ls_wR_factor_ref 0.1941
_reflns_number_gt 3633
_reflns_number_total 4587
_reflns_threshold_expression >2sigma(I)
_cod_data_source_file c3ce41164h.txt
_cod_data_source_block Complex-2
_cod_depositor_comments
;
The following automatic conversions were performed:

'_symmetry_cell_setting' value 'Monoclinic' changed to 'monoclinic'
according to /home/saulius/struct/CIF-dictionaries/cif_core.dic
dictionary named 'cif_core.dic' version 2.4.2 from
2011-04-26.

'_exptl_absorpt_correction_type' value 'PSI-SCAN'
changed to 'psi-scan' according to
/home/saulius/struct/CIF-dictionaries/cif_core.dic dictionary named
'cif_core.dic' version 2.4.2 from 2011-04-26.

Automatic conversion script
Id: cif_fix_values 1891 2012-01-12 08:04:46Z andrius 
;
_cod_original_sg_symbol_H-M 'P 21/c'
_cod_database_code 7211049

loop_
_symmetry_equiv_pos_as_xyz
'x, y, z'
'-x, y+1/2, -z+1/2'
'-x, -y, -z'
'x, -y-1/2, z-1/2'

loop_
_atom_site_label
_atom_site_type_symbol
_atom_site_fract_x
_atom_site_fract_y
_atom_site_fract_z
_atom_site_U_iso_or_equiv
_atom_site_adp_type
_atom_site_occupancy
_atom_site_symmetry_multiplicity
_atom_site_calc_flag
_atom_site_refinement_flags
Ag1 Ag 0.75159(6) 0.01828(4) 0.752638(13) 0.0215(2) Uani 1 1 d .
N1A N 0.8330(7) -0.3837(4) 0.67824(16) 0.0209(10) Uani 1 1 d .
N3 N 0.6110(7) 0.3370(4) 0.88812(15) 0.0197(10) Uani 1 1 d .
O1 O 0.6452(7) 0.5277(3) 0.79665(14) 0.0250(9) Uani 1 1 d .
N9 N 0.6188(7) 0.1291(4) 0.88184(15) 0.0184(10) Uani 1 1 d .
O1A O 0.8195(7) -0.4870(3) 0.69773(15) 0.0270(10) Uani 1 1 d .
C5 C 0.6542(7) 0.2273(5) 0.82044(17) 0.0152(10) Uani 1 1 d .
N1 N 0.6463(7) 0.4279(4) 0.81909(15) 0.0190(10) Uani 1 1 d .
N9A N 0.8903(7) -0.0761(4) 0.62305(15) 0.0209(10) Uani 1 1 d .
N3A N 0.8755(7) -0.2830(4) 0.61129(15) 0.0204(10) Uani 1 1 d .
N7A N 0.8522(7) -0.0685(4) 0.69553(14) 0.0180(9) Uani 1 1 d .
N6 N 0.6763(7) 0.3398(4) 0.75231(15) 0.0213(10) Uani 1 1 d .
H6A H 0.6775 0.4071 0.7405 0.026 Uiso 1 1 calc R
H6B H 0.6854 0.2795 0.7361 0.026 Uiso 1 1 calc R
F3 F 0.5548(9) -0.1917(5) 0.89822(18) 0.0733(16) Uani 1 1 d .
N7 N 0.6667(7) 0.1112(4) 0.80964(14) 0.0181(10) Uani 1 1 d .
C5A C 0.8500(8) -0.1827(5) 0.68177(17) 0.0169(11) Uani 1 1 d .
N6A N 0.8224(7) -0.3033(4) 0.74754(15) 0.0219(10) Uani 1 1 d .
H6A1 H 0.8137 -0.3718 0.7580 0.026 Uiso 1 1 calc R
H6A2 H 0.8231 -0.2449 0.7650 0.026 Uiso 1 1 calc R
C8 C 0.6441(8) 0.0555(5) 0.84755(18) 0.0201(11) Uani 1 1 d .
H8 H 0.6454 -0.0243 0.8503 0.024 Uiso 1 1 calc R
C4A C 0.8721(8) -0.1891(5) 0.63647(18) 0.0182(11) Uani 1 1 d .
C4 C 0.6271(8) 0.2388(5) 0.86530(17) 0.0175(11) Uani 1 1 d .
C10A C 0.9038(9) -0.0373(5) 0.57680(19) 0.0246(13) Uani 1 1 d .
H10A H 0.9126 -0.1039 0.5577 0.030 Uiso 1 1 calc R
H10B H 1.0245 0.0079 0.5755 0.030 Uiso 1 1 calc R
C10 C 0.5947(8) 0.0984(5) 0.92796(17) 0.0199(11) Uani 1 1 d .
H10C H 0.5555 0.0182 0.9293 0.024 Uiso 1 1 calc R
H10D H 0.4882 0.1446 0.9384 0.024 Uiso 1 1 calc R
C2A C 0.8567(8) -0.3776(5) 0.63389(18) 0.0211(12) Uani 1 1 d .
H2A H 0.8596 -0.4468 0.6185 0.025 Uiso 1 1 calc R
C6A C 0.8345(7) -0.2882(5) 0.70510(18) 0.0162(11) Uani 1 1 d .
C2 C 0.6233(8) 0.4279(5) 0.86356(17) 0.0182(11) Uani 1 1 d .
H2 H 0.6159 0.4991 0.8774 0.022 Uiso 1 1 calc R
C11 C 0.7854(9) 0.1170(6) 0.9587(2) 0.0280(13) Uani 1 1 d .
H11A H 0.8925 0.0711 0.9484 0.034 Uiso 1 1 calc R
H11B H 0.8243 0.1974 0.9579 0.034 Uiso 1 1 calc R
C6 C 0.6605(8) 0.3291(5) 0.79469(17) 0.0166(11) Uani 1 1 d .
C8A C 0.8765(8) -0.0092(5) 0.65954(18) 0.0186(11) Uani 1 1 d .
H8A H 0.8837 0.0708 0.6590 0.022 Uiso 1 1 calc R
C12 C 0.7539(10) 0.0833(6) 1.00605(19) 0.0320(15) Uani 1 1 d .
H12A H 0.8753 0.0957 1.0249 0.048 Uiso 1 1 calc R
H12B H 0.7175 0.0034 1.0069 0.048 Uiso 1 1 calc R
H12C H 0.6489 0.1294 1.0163 0.048 Uiso 1 1 calc R
C12A C 0.7463(12) 0.0769(7) 0.5127(2) 0.0428(18) Uani 1 1 d .
H12D H 0.6314 0.1220 0.5024 0.064 Uiso 1 1 calc R
H12E H 0.7565 0.0120 0.4934 0.064 Uiso 1 1 calc R
H12F H 0.8646 0.1233 0.5127 0.064 Uiso 1 1 calc R
C11A C 0.7247(10) 0.0343(7) 0.5599(2) 0.0358(16) Uani 1 1 d .
H11C H 0.7129 0.0998 0.5795 0.043 Uiso 1 1 calc R
H11D H 0.6042 -0.0116 0.5601 0.043 Uiso 1 1 calc R
B1 B 0.7388(17) -0.2347(9) 0.9188(3) 0.055(3) Uani 1 1 d .
F2 F 0.8744(12) -0.1545(8) 0.9099(2) 0.132(3) Uani 1 1 d .
F1 F 0.7416(14) -0.2460(13) 0.9611(3) 0.191(6) Uani 1 1 d .
F4 F 0.7575(19) -0.3304(7) 0.9014(5) 0.296(11) Uani 1 1 d .
O1W O 0.3928(7) 0.6915(4) 0.81981(14) 0.0293(10) Uani 1 1 d .
O2W O 1.0891(6) -0.6476(4) 0.68340(14) 0.0279(9) Uani 1 1 d .

loop_
_atom_site_aniso_label
_atom_site_aniso_U_11
_atom_site_aniso_U_22
_atom_site_aniso_U_33
_atom_site_aniso_U_23
_atom_site_aniso_U_13
_atom_site_aniso_U_12
Ag1 0.0280(3) 0.0169(3) 0.0201(3) -0.00147(15) 0.00546(19) -0.00076(16)
N1A 0.018(2) 0.019(3) 0.027(3) 0.0019(19) 0.0046(19) 0.0021(19)
N3 0.019(2) 0.020(2) 0.020(2) -0.0008(19) 0.0026(18) 0.0026(19)
O1 0.034(2) 0.015(2) 0.028(2) 0.0058(16) 0.0124(18) 0.0005(17)
N9 0.017(2) 0.015(2) 0.024(2) 0.0010(18) 0.0036(18) -0.0016(18)
O1A 0.036(3) 0.014(2) 0.033(2) 0.0072(17) 0.011(2) 0.0023(17)
C5 0.012(2) 0.015(3) 0.019(3) 0.001(2) 0.0013(19) -0.001(2)
N1 0.017(2) 0.017(2) 0.023(2) 0.0027(19) 0.0049(18) -0.0002(18)
N9A 0.021(2) 0.022(3) 0.020(2) 0.0054(19) 0.0017(18) 0.001(2)
N3A 0.017(2) 0.023(3) 0.021(2) -0.0012(19) 0.0010(18) 0.0035(19)
N7A 0.019(2) 0.022(2) 0.015(2) 0.0008(18) 0.0070(17) 0.0009(19)
N6 0.030(3) 0.016(2) 0.020(2) 0.0024(18) 0.0073(19) -0.005(2)
F3 0.103(4) 0.051(3) 0.062(3) -0.005(3) -0.014(3) 0.005(3)
N7 0.021(2) 0.018(2) 0.016(2) 0.0032(18) 0.0015(17) 0.0014(19)
C5A 0.016(3) 0.014(3) 0.021(3) 0.000(2) 0.002(2) 0.000(2)
N6A 0.028(3) 0.017(2) 0.022(2) 0.0027(18) 0.0069(19) -0.002(2)
C8 0.020(3) 0.017(3) 0.024(3) -0.002(2) 0.009(2) -0.001(2)
C4A 0.015(3) 0.019(3) 0.022(3) -0.001(2) 0.006(2) 0.000(2)
C4 0.016(3) 0.019(3) 0.018(3) -0.001(2) 0.006(2) 0.001(2)
C10A 0.026(3) 0.031(3) 0.019(3) 0.006(2) 0.012(2) 0.001(3)
C10 0.025(3) 0.020(3) 0.016(3) 0.000(2) 0.005(2) -0.001(2)
C2A 0.021(3) 0.020(3) 0.023(3) 0.001(2) 0.008(2) 0.004(2)
C6A 0.010(2) 0.016(3) 0.022(3) 0.001(2) -0.0012(19) 0.002(2)
C2 0.018(3) 0.017(3) 0.022(3) -0.006(2) 0.007(2) -0.001(2)
C11 0.029(3) 0.026(3) 0.030(3) 0.006(3) 0.006(2) -0.001(3)
C6 0.013(3) 0.017(3) 0.020(3) -0.002(2) 0.0020(19) 0.000(2)
C8A 0.018(3) 0.020(3) 0.019(3) -0.006(2) 0.008(2) -0.001(2)
C12 0.033(4) 0.043(4) 0.020(3) 0.006(3) 0.003(2) -0.005(3)
C12A 0.046(4) 0.051(5) 0.032(4) 0.016(3) 0.008(3) 0.013(4)
C11A 0.030(4) 0.054(5) 0.025(3) 0.016(3) 0.008(3) 0.012(3)
B1 0.067(7) 0.042(5) 0.055(6) 0.004(4) -0.007(5) -0.026(5)
F2 0.125(6) 0.181(9) 0.083(5) 0.034(5) -0.030(4) -0.078(6)
F1 0.129(7) 0.365(18) 0.079(5) 0.101(8) -0.002(5) -0.040(9)
F4 0.281(14) 0.066(5) 0.48(2) -0.145(9) -0.291(15) 0.096(7)
O1W 0.038(2) 0.019(2) 0.032(2) 0.0030(17) 0.0085(19) 0.0012(18)
O2W 0.032(2) 0.025(2) 0.026(2) 0.0018(17) 0.0030(17) 0.0041(18)

loop_
_atom_type_symbol
_atom_type_description
_atom_type_scat_dispersion_real
_atom_type_scat_dispersion_imag
_atom_type_scat_source
C C 0.0033 0.0016 'International Tables Vol C Tables 4.2.6.8 and 6.1.1.4'
H H 0.0000 0.0000 'International Tables Vol C Tables 4.2.6.8 and 6.1.1.4'
B B 0.0013 0.0007 'International Tables Vol C Tables 4.2.6.8 and 6.1.1.4'
N N 0.0061 0.0033 'International Tables Vol C Tables 4.2.6.8 and 6.1.1.4'
O O 0.0106 0.0060 'International Tables Vol C Tables 4.2.6.8 and 6.1.1.4'
F F 0.0171 0.0103 'International Tables Vol C Tables 4.2.6.8 and 6.1.1.4'
Ag Ag -0.8971 1.1015 'International Tables Vol C Tables 4.2.6.8 and 6.1.1.4'

loop_
_geom_angle_atom_site_label_1
_geom_angle_atom_site_label_2
_geom_angle_atom_site_label_3
_geom_angle
N7 Ag1 N7A 176.63(17)
O1A N1A C2A 119.7(5)
O1A N1A C6A 117.3(5)
C2A N1A C6A 122.9(5)
C2 N3 C4 112.6(5)
C8 N9 C4 107.0(4)
C8 N9 C10 127.2(5)
C4 N9 C10 125.8(5)
C4 C5 N7 109.7(5)
C4 C5 C6 118.0(5)
N7 C5 C6 132.3(5)
O1 N1 C2 120.1(5)
O1 N1 C6 116.6(4)
C2 N1 C6 123.3(5)
C8A N9A C4A 106.8(5)
C8A N9A C10A 127.4(5)
C4A N9A C10A 125.5(5)
C2A N3A C4A 112.4(5)
C8A N7A C5A 104.6(4)
C8A N7A Ag1 119.4(4)
C5A N7A Ag1 133.5(3)
C8 N7 C5 104.7(4)
C8 N7 Ag1 120.3(4)
C5 N7 Ag1 134.3(3)
N7A C5A C4A 110.2(5)
N7A C5A C6A 132.3(5)
C4A C5A C6A 117.5(5)
N7 C8 N9 112.4(5)
N3A C4A N9A 127.1(5)
N3A C4A C5A 127.9(5)
N9A C4A C5A 105.0(5)
N3 C4 N9 126.4(5)
N3 C4 C5 127.3(5)
N9 C4 C5 106.2(5)
N9A C10A C11A 111.5(5)
N9 C10 C11 112.5(5)
N3A C2A N1A 125.7(5)
N6A C6A N1A 118.4(5)
N6A C6A C5A 128.2(5)
N1A C6A C5A 113.5(5)
N3 C2 N1 125.6(5)
C12 C11 C10 110.7(5)
N6 C6 N1 117.8(5)
N6 C6 C5 129.0(5)
N1 C6 C5 113.2(5)
N7A C8A N9A 113.4(5)
C10A C11A C12A 110.4(5)
F4 B1 F1 109.9(13)
F4 B1 F2 115.8(14)
F1 B1 F2 109.0(9)
F4 B1 F3 104.3(8)
F1 B1 F3 113.7(10)
F2 B1 F3 104.2(8)

loop_
_geom_bond_atom_site_label_1
_geom_bond_atom_site_label_2
_geom_bond_distance
Ag1 N7 2.156(4)
Ag1 N7A 2.163(4)
N1A O1A 1.344(6)
N1A C2A 1.367(7)
N1A C6A 1.373(7)
N3 C2 1.297(7)
N3 C4 1.342(7)
O1 N1 1.343(6)
N9 C8 1.366(7)
N9 C4 1.372(7)
N9 C10 1.463(7)
C5 C4 1.392(7)
C5 N7 1.392(7)
C5 C6 1.418(7)
N1 C2 1.368(7)
N1 C6 1.372(7)
N9A C8A 1.359(7)
N9A C4A 1.382(7)
N9A C10A 1.480(7)
N3A C2A 1.306(7)
N3A C4A 1.332(7)
N7A C8A 1.311(7)
N7A C5A 1.390(7)
N6 C6 1.302(7)
F3 B1 1.421(12)
N7 C8 1.337(7)
C5A C4A 1.394(7)
C5A C6A 1.422(7)
N6A C6A 1.305(7)
C10A C11A 1.510(9)
C10 C11 1.524(8)
C11 C12 1.519(8)
C12A C11A 1.532(8)
B1 F4 1.243(13)
B1 F1 1.284(12)
B1 F2 1.348(12)

loop_
_geom_torsion_atom_site_label_1
_geom_torsion_atom_site_label_2
_geom_torsion_atom_site_label_3
_geom_torsion_atom_site_label_4
_geom_torsion
N7 Ag1 N7A C8A -59(3)
N7 Ag1 N7A C5A 142(3)
C4 C5 N7 C8 0.9(6)
C6 C5 N7 C8 -177.8(6)
C4 C5 N7 Ag1 -168.6(4)
C6 C5 N7 Ag1 12.6(9)
N7A Ag1 N7 C8 -121(3)
N7A Ag1 N7 C5 48(3)
C8A N7A C5A C4A -0.5(6)
Ag1 N7A C5A C4A 160.7(4)
C8A N7A C5A C6A 177.9(6)
Ag1 N7A C5A C6A -21.0(9)
C5 N7 C8 N9 -0.2(6)
Ag1 N7 C8 N9 171.1(3)
C4 N9 C8 N7 -0.5(6)
C10 N9 C8 N7 -178.5(5)
C2A N3A C4A N9A 179.3(5)
C2A N3A C4A C5A -0.6(8)
C8A N9A C4A N3A 179.4(5)
C10A N9A C4A N3A 4.3(9)
C8A N9A C4A C5A -0.6(6)
C10A N9A C4A C5A -175.7(5)
N7A C5A C4A N3A -179.4(5)
C6A C5A C4A N3A 2.0(8)
N7A C5A C4A N9A 0.7(6)
C6A C5A C4A N9A -177.9(5)
C2 N3 C4 N9 -179.6(5)
C2 N3 C4 C5 0.0(8)
C8 N9 C4 N3 -179.3(5)
C10 N9 C4 N3 -1.3(9)
C8 N9 C4 C5 1.0(6)
C10 N9 C4 C5 179.0(5)
N7 C5 C4 N3 179.1(5)
C6 C5 C4 N3 -2.0(8)
N7 C5 C4 N9 -1.2(6)
C6 C5 C4 N9 177.7(5)
C8A N9A C10A C11A -59.3(8)
C4A N9A C10A C11A 114.9(7)
C8 N9 C10 C11 102.7(6)
C4 N9 C10 C11 -74.9(7)
C4A N3A C2A N1A 0.9(8)
O1A N1A C2A N3A -178.6(5)
C6A N1A C2A N3A -2.8(9)
O1A N1A C6A N6A -0.2(7)
C2A N1A C6A N6A -176.1(5)
O1A N1A C6A C5A 179.7(5)
C2A N1A C6A C5A 3.9(7)
N7A C5A C6A N6A -1.7(10)
C4A C5A C6A N6A 176.5(5)
N7A C5A C6A N1A 178.4(5)
C4A C5A C6A N1A -3.4(7)
C4 N3 C2 N1 1.2(8)
O1 N1 C2 N3 176.0(5)
C6 N1 C2 N3 -0.4(9)
N9 C10 C11 C12 -179.6(5)
O1 N1 C6 N6 1.5(7)
C2 N1 C6 N6 178.0(5)
O1 N1 C6 C5 -178.1(4)
C2 N1 C6 C5 -1.6(7)
C4 C5 C6 N6 -177.0(5)
N7 C5 C6 N6 1.6(10)
C4 C5 C6 N1 2.5(7)
N7 C5 C6 N1 -178.8(5)
C5A N7A C8A N9A 0.1(6)
Ag1 N7A C8A N9A -164.3(4)
C4A N9A C8A N7A 0.3(7)
C10A N9A C8A N7A 175.3(5)
N9A C10A C11A C12A 178.0(6)
